data_7115747
loop_
_publ_author_name
'C. Ganesamoorthy'
'D. Blaser'
'C. Wolper'
'S. Schulz'

_publ_section_title
;
 Sequential Bi-C bond activation reactions of BiEt3via insertion reactions
 of RE {R = HC[C(Me)N(2,6-i-Pr2C6H3)]2; E = Al, Ga, In}
;
_journal_name_full Chem.Commun.
_journal_page_first 12382
_journal_paper_doi 10.1039/C4cc05028B
_journal_volume 50
_journal_year 2014
_chemical_formula_moiety 'C33 H51 Ga N2'
_chemical_formula_sum 'C33 H51 Ga N2'
_chemical_formula_weight 545.47
_chemical_name_systematic
;
 ?
;
_space_group_crystal_system triclinic
_space_group_IT_number 2
_space_group_name_Hall '-P 1'
_space_group_name_H-M_alt 'P -1'
_symmetry_space_group_name_Hall '-P 1'
_symmetry_space_group_name_H-M 'P -1'
_atom_sites_solution_hydrogens geom
_atom_sites_solution_primary direct
_atom_sites_solution_secondary difmap
_audit_creation_method SHELXL-2013
_cell_angle_alpha 71.293(6)
_cell_angle_beta 75.982(6)
_cell_angle_gamma 73.618(6)
_cell_formula_units_Z 2
_cell_length_a 10.3656(18)
_cell_length_b 12.119(2)
_cell_length_c 13.700(2)
_cell_measurement_reflns_used 25181
_cell_measurement_temperature 100(1)
_cell_measurement_theta_max 31.36
_cell_measurement_theta_min 2.41
_cell_volume 1541.9(4)
_computing_cell_refinement 'BRUKER D8 KAPPA APEX 2 Vers. 3.0-2009'
_computing_data_collection 'BRUKER D8 KAPPA APEX 2 Vers. 3.0-2009'
_computing_data_reduction 'BRUKER D8 KAPPA APEX 2 Vers. 3.0-2009'
_computing_molecular_graphics 'BRUKER AXS Inc. 2008 Vers. 2008/4'
_computing_publication_material 'BRUKER AXS Inc. 2013 Vers. 2013/4'
_computing_structure_refinement 'BRUKER AXS Inc. 2013 Vers. 2013/4'
_computing_structure_solution 'BRUKER D8 KAPPA APEX 2 Vers. 3.0-2009'
_diffrn_ambient_temperature 100(1)
_diffrn_detector_area_resol_mean 512
_diffrn_measured_fraction_theta_full 0.995
_diffrn_measured_fraction_theta_max 0.978
_diffrn_measurement_device_type
; 
 Bruker D8 KAPPA series II with APEX II area detector system
;
_diffrn_measurement_method
;
 Data collection strategy APEX 2/COSMO
;
_diffrn_radiation_monochromator 'Triumph Goebel mirror'
_diffrn_radiation_type MoK\a
_diffrn_radiation_wavelength 0.71073
_diffrn_reflns_av_R_equivalents 0.0219
_diffrn_reflns_av_unetI/netI 0.0185
_diffrn_reflns_Laue_measured_fraction_full 0.995
_diffrn_reflns_Laue_measured_fraction_max 0.978
_diffrn_reflns_limit_h_max 14
_diffrn_reflns_limit_h_min -15
_diffrn_reflns_limit_k_max 17
_diffrn_reflns_limit_k_min -17
_diffrn_reflns_limit_l_max 19
_diffrn_reflns_limit_l_min -19
_diffrn_reflns_number 34092
_diffrn_reflns_point_group_measured_fraction_full 0.995
_diffrn_reflns_point_group_measured_fraction_max 0.978
_diffrn_reflns_theta_full 25.242
_diffrn_reflns_theta_max 31.426
_diffrn_reflns_theta_min 2.077
_diffrn_source 'sealed X-RAY tube'
_exptl_absorpt_coefficient_mu 0.914
_exptl_absorpt_correction_T_max 0.80
_exptl_absorpt_correction_T_min 0.69
_exptl_absorpt_correction_type numerical
_exptl_absorpt_process_details
; 
 BRUKER AXS SMART APEX 2 Vers. 3.0-2009
 R.H. Blessing, Acta Cryst. (1995) A51 33-38 
;
_exptl_crystal_colour colourless
_exptl_crystal_density_diffrn 1.175
_exptl_crystal_description block
_exptl_crystal_F_000 588
_exptl_crystal_size_max 0.460
_exptl_crystal_size_mid 0.430
_exptl_crystal_size_min 0.380
_refine_diff_density_max 1.429
_refine_diff_density_min -0.292
_refine_diff_density_rms 0.055
_refine_ls_extinction_method none
_refine_ls_goodness_of_fit_ref 1.039
_refine_ls_hydrogen_treatment constr
_refine_ls_matrix_type full
_refine_ls_number_parameters 337
_refine_ls_number_reflns 9970
_refine_ls_number_restraints 0
_refine_ls_restrained_S_all 1.039
_refine_ls_R_factor_all 0.0296
_refine_ls_R_factor_gt 0.0269
_refine_ls_shift/su_max 0.002
_refine_ls_shift/su_mean 0.000
_refine_ls_structure_factor_coef Fsqd
_refine_ls_weighting_details 'w=1/[\s^2^(Fo^2^)+(0.0393P)^2^+0.6468P] where P=(Fo^2^+2Fc^2^)/3'
_refine_ls_weighting_scheme calc
_refine_ls_wR_factor_gt 0.0732
_refine_ls_wR_factor_ref 0.0751
_reflns_Friedel_coverage 0.000
_reflns_number_gt 9330
_reflns_number_total 9970
_reflns_threshold_expression 'I > 2\s(I)'
_cod_data_source_file c4cc05028b2.cif
_cod_data_source_block cg_013m
_cod_original_cell_volume 1542.0(5)
_cod_database_code 7115747
_shelx_space_group_comment
;
The symmetry employed for this shelxl refinement is uniquely defined
by the following loop, which should always be used as a source of
symmetry information in preference to the above space-group names.
They are only intended as comments.
;
_shelx_estimated_absorpt_t_min 0.678
_shelx_estimated_absorpt_t_max 0.723
_shelxl_version_number 2013-4

loop_
_space_group_symop_operation_xyz
'x, y, z'
'-x, -y, -z'

loop_
_atom_site_label
_atom_site_type_symbol
_atom_site_fract_x
_atom_site_fract_y
_atom_site_fract_z
_atom_site_U_iso_or_equiv
_atom_site_adp_type
_atom_site_occupancy
_atom_site_site_symmetry_order
_atom_site_calc_flag
_atom_site_refinement_flags_posn
_atom_site_refinement_flags_adp
Ga1 Ga 0.16614(2) 0.27520(2) 0.27410(2) 0.01319(4) Uani 1 1 d . .
N1 N 0.21947(8) 0.43277(7) 0.21726(6) 0.01385(14) Uani 1 1 d . .
N2 N 0.30801(8) 0.20102(7) 0.17314(7) 0.01422(14) Uani 1 1 d . .
C1 C 0.27462(9) 0.46766(9) 0.11700(8) 0.01505(16) Uani 1 1 d . .
C2 C 0.32011(10) 0.39231(9) 0.04981(8) 0.01622(17) Uani 1 1 d . .
H2 H 0.3352 0.4313 -0.0236 0.019 Uiso 1 1 d R U
C3 C 0.34597(9) 0.26732(9) 0.07695(8) 0.01513(16) Uani 1 1 d . .
C4 C 0.29347(11) 0.59409(9) 0.06797(9) 0.02087(19) Uani 1 1 d . .
H4A H 0.2177 0.6416 0.0306 0.031 Uiso 1 1 calc R U
H4B H 0.3797 0.5934 0.0188 0.031 Uiso 1 1 calc R U
H4C H 0.2952 0.6293 0.1227 0.031 Uiso 1 1 calc R U
C5 C 0.42129(11) 0.20850(10) -0.00934(8) 0.02038(19) Uani 1 1 d . .
H5A H 0.4799 0.1316 0.0203 0.031 Uiso 1 1 calc R U
H5B H 0.4774 0.2604 -0.0614 0.031 Uiso 1 1 calc R U
H5C H 0.3553 0.1955 -0.0427 0.031 Uiso 1 1 calc R U
C6 C 0.18698(10) 0.51092(9) 0.28440(8) 0.01571(16) Uani 1 1 d . .
C7 C 0.06256(11) 0.59594(9) 0.28747(8) 0.01778(17) Uani 1 1 d . .
C8 C 0.03288(13) 0.66538(10) 0.35750(9) 0.0249(2) Uani 1 1 d . .
H8 H -0.0528 0.7213 0.3615 0.030 Uiso 1 1 d R U
C9 C 0.12303(15) 0.65324(12) 0.42192(10) 0.0306(3) Uani 1 1 d . .
H9 H 0.1014 0.7021 0.4683 0.037 Uiso 1 1 calc R U
C10 C 0.24525(14) 0.56914(11) 0.41815(10) 0.0279(2) Uani 1 1 d . .
H10 H 0.3080 0.5604 0.4625 0.034 Uiso 1 1 d R U
C11 C 0.27907(11) 0.49607(9) 0.35095(8) 0.01952(18) Uani 1 1 d . .
C12 C -0.04045(11) 0.61570(9) 0.21788(9) 0.02054(19) Uani 1 1 d . .
H12 H -0.0061 0.5603 0.1764 0.025 Uiso 1 1 d R U
C13 C -0.06201(13) 0.74215(11) 0.14343(10) 0.0274(2) Uani 1 1 d . .
H13A H -0.1038 0.8006 0.1840 0.041 Uiso 1 1 calc R U
H13B H -0.1222 0.7490 0.0955 0.041 Uiso 1 1 calc R U
H13C H 0.0261 0.7577 0.1032 0.041 Uiso 1 1 calc R U
C14 C -0.17888(13) 0.59395(12) 0.28278(13) 0.0339(3) Uani 1 1 d . .
H14A H -0.1654 0.5150 0.3333 0.051 Uiso 1 1 calc R U
H14B H -0.2393 0.5975 0.2363 0.051 Uiso 1 1 calc R U
H14C H -0.2202 0.6555 0.3201 0.051 Uiso 1 1 calc R U
C15 C 0.41354(11) 0.40494(10) 0.34862(9) 0.02150(19) Uani 1 1 d . .
H15 H 0.4002 0.3414 0.3278 0.026 Uiso 1 1 d R U
C16 C 0.45780(17) 0.35092(15) 0.45640(13) 0.0428(4) Uani 1 1 d . .
H16A H 0.4800 0.4126 0.4773 0.064 Uiso 1 1 calc R U
H16B H 0.5383 0.2854 0.4529 0.064 Uiso 1 1 calc R U
H16C H 0.3833 0.3203 0.5078 0.064 Uiso 1 1 calc R U
C17 C 0.52490(15) 0.45707(16) 0.26666(16) 0.0494(4) Uani 1 1 d . .
H17A H 0.4992 0.4808 0.1973 0.074 Uiso 1 1 calc R U
H17B H 0.6109 0.3968 0.2680 0.074 Uiso 1 1 calc R U
H17C H 0.5362 0.5271 0.2819 0.074 Uiso 1 1 calc R U
C18 C 0.36396(10) 0.07466(9) 0.20435(8) 0.01558(16) Uani 1 1 d . .
C19 C 0.29541(10) -0.00690(9) 0.19759(8) 0.01796(18) Uani 1 1 d . .
C20 C 0.34842(11) -0.12895(9) 0.23610(9) 0.0220(2) Uani 1 1 d . .
H20 H 0.3018 -0.1852 0.2327 0.026 Uiso 1 1 d R U
C21 C 0.46662(12) -0.16954(10) 0.27900(10) 0.0253(2) Uani 1 1 d . .
H21 H 0.5020 -0.2534 0.3046 0.030 Uiso 1 1 d R U
C22 C 0.53397(12) -0.08835(10) 0.28471(10) 0.0246(2) Uani 1 1 d . .
H22 H 0.6161 -0.1169 0.3139 0.030 Uiso 1 1 d R U
C23 C 0.48413(10) 0.03418(9) 0.24880(8) 0.01855(18) Uani 1 1 d . .
C24 C 0.16669(11) 0.03252(10) 0.15008(10) 0.0226(2) Uani 1 1 d . .
H24 H 0.1439 0.1179 0.1288 0.027 Uiso 1 1 d R U
C25 C 0.04734(13) -0.01097(12) 0.23053(13) 0.0340(3) Uani 1 1 d . .
H25A H 0.0661 -0.0984 0.2496 0.051 Uiso 1 1 calc R U
H25B H -0.0366 0.0221 0.2003 0.051 Uiso 1 1 calc R U
H25C H 0.0363 0.0157 0.2930 0.051 Uiso 1 1 calc R U
C26 C 0.18923(15) -0.01198(11) 0.05286(11) 0.0309(3) Uani 1 1 d . .
H26A H 0.2649 0.0172 0.0020 0.046 Uiso 1 1 calc R U
H26B H 0.1061 0.0180 0.0216 0.046 Uiso 1 1 calc R U
H26C H 0.2110 -0.0995 0.0730 0.046 Uiso 1 1 calc R U
C27 C 0.56067(11) 0.12087(10) 0.25550(9) 0.0216(2) Uani 1 1 d . .
H27 H 0.4975 0.1956 0.2542 0.026 Uiso 1 1 d R U
C28 C 0.62084(15) 0.08087(14) 0.35593(11) 0.0345(3) Uani 1 1 d . .
H28A H 0.5481 0.0685 0.4165 0.052 Uiso 1 1 calc R U
H28B H 0.6636 0.1425 0.3579 0.052 Uiso 1 1 calc R U
H28C H 0.6894 0.0059 0.3579 0.052 Uiso 1 1 calc R U
C29 C 0.67451(13) 0.14190(13) 0.16061(11) 0.0318(3) Uani 1 1 d . .
H29A H 0.7389 0.0658 0.1580 0.048 Uiso 1 1 calc R U
H29B H 0.7226 0.1977 0.1669 0.048 Uiso 1 1 calc R U
H29C H 0.6346 0.1756 0.0965 0.048 Uiso 1 1 calc R U
C30 C -0.02197(11) 0.29812(9) 0.24279(9) 0.0212(2) Uani 1 1 d . .
H30A H -0.0459 0.2191 0.2668 0.025 Uiso 1 1 calc R U
H30B H -0.0875 0.3486 0.2855 0.025 Uiso 1 1 calc R U
C31 C -0.04345(12) 0.35340(11) 0.13044(10) 0.0259(2) Uani 1 1 d . .
H31A H -0.0098 0.4272 0.1021 0.039 Uiso 1 1 calc R U
H31B H -0.1409 0.3716 0.1274 0.039 Uiso 1 1 calc R U
H31C H 0.0065 0.2972 0.0890 0.039 Uiso 1 1 calc R U
C32 C 0.19814(11) 0.19337(10) 0.41944(8) 0.02094(19) Uani 1 1 d . .
H32A H 0.2973 0.1628 0.4196 0.025 Uiso 1 1 calc R U
H32B H 0.1644 0.2515 0.4618 0.025 Uiso 1 1 calc R U
C33 C 0.12582(14) 0.08928(12) 0.46885(10) 0.0313(3) Uani 1 1 d . .
H33A H 0.0295 0.1175 0.4611 0.047 Uiso 1 1 calc R U
H33B H 0.1328 0.0580 0.5433 0.047 Uiso 1 1 calc R U
H33C H 0.1690 0.0258 0.4338 0.047 Uiso 1 1 calc R U

loop_
_atom_site_aniso_label
_atom_site_aniso_U_11
_atom_site_aniso_U_22
_atom_site_aniso_U_33
_atom_site_aniso_U_23
_atom_site_aniso_U_13
_atom_site_aniso_U_12
Ga1 0.01330(5) 0.01337(5) 0.01277(5) -0.00103(4) -0.00270(4) -0.00521(4)
N1 0.0140(3) 0.0133(3) 0.0144(3) -0.0019(3) -0.0038(3) -0.0042(3)
N2 0.0132(3) 0.0128(3) 0.0156(4) -0.0015(3) -0.0034(3) -0.0032(3)
C1 0.0134(4) 0.0141(4) 0.0163(4) 0.0000(3) -0.0038(3) -0.0045(3)
C2 0.0171(4) 0.0160(4) 0.0133(4) -0.0002(3) -0.0023(3) -0.0048(3)
C3 0.0125(4) 0.0171(4) 0.0156(4) -0.0034(3) -0.0032(3) -0.0033(3)
C4 0.0234(5) 0.0148(4) 0.0216(5) 0.0001(4) -0.0008(4) -0.0083(4)
C5 0.0205(4) 0.0210(5) 0.0186(4) -0.0061(4) -0.0014(4) -0.0037(4)
C6 0.0178(4) 0.0136(4) 0.0161(4) -0.0023(3) -0.0041(3) -0.0050(3)
C7 0.0200(4) 0.0143(4) 0.0183(4) -0.0029(3) -0.0039(3) -0.0037(3)
C8 0.0289(5) 0.0203(5) 0.0245(5) -0.0086(4) -0.0063(4) 0.0006(4)
C9 0.0405(7) 0.0264(6) 0.0282(6) -0.0140(5) -0.0129(5) 0.0013(5)
C10 0.0358(6) 0.0256(5) 0.0272(6) -0.0107(4) -0.0151(5) -0.0020(5)
C11 0.0223(5) 0.0178(4) 0.0201(5) -0.0039(4) -0.0081(4) -0.0045(4)
C12 0.0176(4) 0.0169(4) 0.0283(5) -0.0070(4) -0.0067(4) -0.0020(3)
C13 0.0295(5) 0.0214(5) 0.0301(6) -0.0021(4) -0.0139(5) -0.0016(4)
C14 0.0191(5) 0.0273(6) 0.0533(8) -0.0113(6) -0.0011(5) -0.0057(4)
C15 0.0210(5) 0.0215(5) 0.0250(5) -0.0059(4) -0.0105(4) -0.0043(4)
C16 0.0466(8) 0.0449(8) 0.0397(8) -0.0186(6) -0.0296(7) 0.0127(7)
C17 0.0211(6) 0.0398(8) 0.0715(12) 0.0042(8) -0.0021(6) -0.0093(5)
C18 0.0145(4) 0.0133(4) 0.0170(4) -0.0016(3) -0.0035(3) -0.0024(3)
C19 0.0171(4) 0.0143(4) 0.0219(5) -0.0033(3) -0.0049(3) -0.0029(3)
C20 0.0230(5) 0.0142(4) 0.0283(5) -0.0042(4) -0.0067(4) -0.0033(4)
C21 0.0274(5) 0.0148(4) 0.0303(6) -0.0019(4) -0.0107(4) 0.0006(4)
C22 0.0219(5) 0.0192(5) 0.0304(6) -0.0034(4) -0.0120(4) 0.0016(4)
C23 0.0158(4) 0.0171(4) 0.0215(5) -0.0029(4) -0.0059(3) -0.0019(3)
C24 0.0192(4) 0.0152(4) 0.0356(6) -0.0058(4) -0.0112(4) -0.0033(3)
C25 0.0203(5) 0.0268(6) 0.0553(9) -0.0096(6) -0.0050(5) -0.0089(4)
C26 0.0374(6) 0.0231(5) 0.0388(7) -0.0075(5) -0.0207(5) -0.0056(5)
C27 0.0172(4) 0.0201(5) 0.0280(5) -0.0046(4) -0.0092(4) -0.0029(4)
C28 0.0354(6) 0.0419(7) 0.0312(6) -0.0038(5) -0.0161(5) -0.0146(6)
C29 0.0276(6) 0.0382(7) 0.0312(6) -0.0035(5) -0.0051(5) -0.0167(5)
C30 0.0196(4) 0.0152(4) 0.0259(5) -0.0060(4) 0.0043(4) -0.0058(3)
C31 0.0254(5) 0.0246(5) 0.0317(6) -0.0091(4) -0.0149(4) -0.0012(4)
C32 0.0225(5) 0.0253(5) 0.0150(4) 0.0012(4) -0.0043(3) -0.0119(4)
C33 0.0319(6) 0.0333(6) 0.0251(6) 0.0110(5) -0.0100(5) -0.0192(5)

loop_
_atom_type_symbol
_atom_type_description
_atom_type_scat_dispersion_real
_atom_type_scat_dispersion_imag
_atom_type_scat_source
C C 0.0033 0.0016 'International Tables Vol C Tables 4.2.6.8 and 6.1.1.4'
H H 0.0000 0.0000 'International Tables Vol C Tables 4.2.6.8 and 6.1.1.4'
N N 0.0061 0.0033 'International Tables Vol C Tables 4.2.6.8 and 6.1.1.4'
Ga Ga 0.2307 1.6083 'International Tables Vol C Tables 4.2.6.8 and 6.1.1.4'

loop_
_geom_angle_atom_site_label_1
_geom_angle_atom_site_label_2
_geom_angle_atom_site_label_3
_geom_angle
C32 Ga1 N2 110.92(4)
C32 Ga1 N1 113.30(4)
N2 Ga1 N1 93.75(4)
C32 Ga1 C30 117.77(5)
N2 Ga1 C30 110.59(4)
N1 Ga1 C30 107.91(4)
C1 N1 C6 121.17(8)
C1 N1 Ga1 119.93(7)
C6 N1 Ga1 118.71(6)
C3 N2 C18 121.10(8)
C3 N2 Ga1 120.18(7)
C18 N2 Ga1 118.67(6)
N1 C1 C2 123.96(9)
N1 C1 C4 120.72(9)
C2 C1 C4 115.32(9)
C3 C2 C1 128.05(9)
N2 C3 C2 123.14(9)
N2 C3 C5 120.42(9)
C2 C3 C5 116.44(9)
C7 C6 C11 120.61(9)
C7 C6 N1 120.55(9)
C11 C6 N1 118.75(9)
C8 C7 C6 118.38(10)
C8 C7 C12 118.70(9)
C6 C7 C12 122.91(9)
C9 C8 C7 121.67(11)
C8 C9 C10 119.38(11)
C9 C10 C11 121.35(11)
C10 C11 C6 118.59(10)
C10 C11 C15 120.10(10)
C6 C11 C15 121.29(9)
C7 C12 C13 111.91(9)
C7 C12 C14 111.44(10)
C13 C12 C14 108.91(10)
C11 C15 C17 111.31(10)
C11 C15 C16 112.59(10)
C17 C15 C16 111.31(12)
C19 C18 C23 120.80(9)
C19 C18 N2 120.68(9)
C23 C18 N2 118.37(9)
C20 C19 C18 118.59(10)
C20 C19 C24 118.84(9)
C18 C19 C24 122.57(9)
C21 C20 C19 121.07(10)
C20 C21 C22 119.89(10)
C21 C22 C23 121.20(10)
C22 C23 C18 118.44(10)
C22 C23 C27 119.97(9)
C18 C23 C27 121.58(9)
C19 C24 C25 110.94(10)
C19 C24 C26 111.02(10)
C25 C24 C26 110.44(10)
C23 C27 C28 113.24(10)
C23 C27 C29 111.01(10)
C28 C27 C29 109.43(10)
C31 C30 Ga1 117.58(8)
C33 C32 Ga1 111.51(8)

loop_
_geom_bond_atom_site_label_1
_geom_bond_atom_site_label_2
_geom_bond_distance
Ga1 C32 1.9814(11)
Ga1 N2 1.9876(9)
Ga1 N1 1.9979(9)
Ga1 C30 2.0215(12)
N1 C1 1.3326(13)
N1 C6 1.4441(13)
N2 C3 1.3360(13)
N2 C18 1.4365(12)
C1 C2 1.4104(14)
C1 C4 1.5107(14)
C2 C3 1.4010(14)
C3 C5 1.5149(14)
C6 C7 1.4067(14)
C6 C11 1.4122(14)
C7 C8 1.3971(15)
C7 C12 1.5196(15)
C8 C9 1.3830(18)
C9 C10 1.3857(18)
C10 C11 1.3950(16)
C11 C15 1.5153(15)
C12 C13 1.5341(16)
C12 C14 1.5375(17)
C15 C17 1.5234(19)
C15 C16 1.5356(18)
C18 C19 1.4061(14)
C18 C23 1.4122(14)
C19 C20 1.3963(14)
C19 C24 1.5145(15)
C20 C21 1.3829(16)
C21 C22 1.3875(17)
C22 C23 1.3914(15)
C23 C27 1.5195(15)
C24 C25 1.5355(18)
C24 C26 1.5358(18)
C27 C28 1.5278(17)
C27 C29 1.5368(18)
C30 C31 1.5126(17)
C32 C33 1.5334(16)
